data_4517535
loop_
_publ_author_name
'Kvashnin, Yuriy A.'
'Verbitskiy, Egor V.'
'Eltsov, Oleg S.'
'Slepukhin, Pavel A.'
'Tameev, Alexey R.'
'Nekrasova, Natalia V.'
'Rusinov, Gennady L.'
'Nunzi, Jean-Michel'
'Chupakhin, Oleg N.'
'Charushin, Valery N.'

_publ_section_title
;
 Dibenzo[f,h]furazano[3,4-b]quinoxalines: Synthesis by Intramolecular
 Cyclization through Direct Transition Metal-Free C--H Functionalization
 and Electrochemical, Photophysical, and Charge Mobility Characterization
;
_journal_name_full 'ACS Omega'
_journal_paper_doi 10.1021/acsomega.0c00479
_journal_year 2020
_chemical_absolute_configuration unk
_chemical_formula_moiety 'C16 H6 F2 N4 O'
_chemical_formula_sum 'C16 H6 F2 N4 O'
_chemical_formula_weight 308.25
_space_group_crystal_system orthorhombic
_space_group_IT_number 33
_space_group_name_Hall 'P -2n -2ac'
_space_group_name_H-M_alt 'P c 21 n'
_atom_sites_solution_hydrogens geom
_atom_sites_solution_primary iterative
_atom_sites_solution_secondary difmap
_audit_creation_date 2018-02-14
_audit_creation_method
;
  Olex2 1.2-ac2
  (compiled 2012.03.27 svn.r2268, GUI svn.r4156)
;
_cell_angle_alpha 90.00
_cell_angle_beta 90.00
_cell_angle_gamma 90.00
_cell_formula_units_Z 4
_cell_length_a 4.4950(6)
_cell_length_b 13.8963(16)
_cell_length_c 19.758(3)
_cell_measurement_reflns_used 1087
_cell_measurement_temperature 295(2)
_cell_measurement_theta_max 28.2890
_cell_measurement_theta_min 4.3730
_cell_volume 1234.2(3)
_computing_cell_refinement 'CrysAlisPro 1.171.39.38a (Rigaku OD, 2017)'
_computing_data_collection 'CrysAlisPro 1.171.39.38a (Rigaku OD, 2017)'
_computing_data_reduction 'CrysAlisPro 1.171.39.38a (Rigaku OD, 2017)'
_computing_molecular_graphics
;
O. V. Dolomanov, L. J. Bourhis, R. J. Gildea, J. A. K. Howard and H. Puschmann,
OLEX2: a complete structure solution, refinement and analysis program.
J. Appl. Cryst. (2009). 42, 339-341.
;
_computing_publication_material
;
O. V. Dolomanov, L. J. Bourhis, R. J. Gildea, J. A. K. Howard and H. Puschmann,
OLEX2: a complete structure solution, refinement and analysis program.
J. Appl. Cryst. (2009). 42, 339-341.
;
_computing_structure_refinement
;
SHELXL, G.M. Sheldrick, Acta Cryst.
(2008). A64, 112-122
;
_computing_structure_solution 'J. Appl. Cryst. (2007) 40, 786-790'
_diffrn_ambient_temperature 295(2)
_diffrn_detector 'CCD plate'
_diffrn_detector_area_resol_mean 16.5253
_diffrn_detector_type Sapphire3
_diffrn_measured_fraction_theta_full 0.9951
_diffrn_measured_fraction_theta_max 0.8748
_diffrn_measurement_details
;
List of Runs (angles in degrees, time in seconds):

  # Type    Start    End  Width  t~exp~   \w     \q     \k     \f   Frames
--------------------------------------------------------------------------
  1  \w     -7.00  18.00   1.00   40.00    --   22.21  83.00 -61.00   25
  2  \w     35.00  90.00   1.00   40.00    --   22.21  64.00-173.00   55
  3  \w    -64.00  -5.00   1.00   40.00    --  -23.93 -64.00  50.00   59
  4  \w    -99.00 -35.00   1.00   40.00    --  -23.93-178.00 150.00   64
;
_diffrn_measurement_device 'four-circle diffractometer'
_diffrn_measurement_device_type 'Xcalibur, Sapphire3'
_diffrn_measurement_method '\w scans'
_diffrn_orient_matrix_type 'CrysAlisPro convention (1999,Acta A55,543-557)'
_diffrn_orient_matrix_UB_11 -0.0717077000
_diffrn_orient_matrix_UB_12 0.0182176000
_diffrn_orient_matrix_UB_13 -0.0293099000
_diffrn_orient_matrix_UB_21 -0.1179746000
_diffrn_orient_matrix_UB_22 -0.0332229000
_diffrn_orient_matrix_UB_23 0.0047410000
_diffrn_orient_matrix_UB_31 -0.0764417000
_diffrn_orient_matrix_UB_32 0.0341866000
_diffrn_orient_matrix_UB_33 0.0201857000
_diffrn_radiation_monochromator graphite
_diffrn_radiation_probe x-ray
_diffrn_radiation_type 'Mo K\a'
_diffrn_radiation_wavelength 0.71073
_diffrn_reflns_av_R_equivalents 0.0244
_diffrn_reflns_av_unetI/netI 0.0484
_diffrn_reflns_limit_h_max 5
_diffrn_reflns_limit_h_min -3
_diffrn_reflns_limit_k_max 19
_diffrn_reflns_limit_k_min -17
_diffrn_reflns_limit_l_max 24
_diffrn_reflns_limit_l_min -26
_diffrn_reflns_number 4636
_diffrn_reflns_theta_full 26.00
_diffrn_reflns_theta_max 30.56
_diffrn_reflns_theta_min 3.58
_diffrn_source 'fine-focus sealed X-ray tube'
_diffrn_source_type 'Enhance (Mo) X-ray Source'
_exptl_absorpt_coefficient_mu 0.130
_exptl_absorpt_correction_T_max 1.00000
_exptl_absorpt_correction_T_min 0.65161
_exptl_absorpt_correction_type multi-scan
_exptl_absorpt_process_details
;
CrysAlisPro 1.171.39.38a (Rigaku Oxford Diffraction, 2017)
Empirical absorption correction using spherical harmonics,
 implemented in SCALE3 ABSPACK scaling algorithm.
;
_exptl_crystal_colour 'light brown'
_exptl_crystal_colour_modifier light
_exptl_crystal_colour_primary brown
_exptl_crystal_density_diffrn 1.659
_exptl_crystal_density_method 'not measured'
_exptl_crystal_description block
_exptl_crystal_F_000 624
_exptl_crystal_size_max 0.41
_exptl_crystal_size_mid 0.33
_exptl_crystal_size_min 0.2
_refine_diff_density_max 0.363
_refine_diff_density_min -0.225
_refine_diff_density_rms 0.070
_refine_ls_abs_structure_details 'Flack H D (1983), Acta Cryst. A39, 876-881'
_refine_ls_abs_structure_Flack -1(2)
_refine_ls_extinction_coef 0.011(4)
_refine_ls_extinction_expression Fc^*^=kFc[1+0.001xFc^2^\l^3^/sin(2\q)]^-1/4^
_refine_ls_extinction_method SHELXL
_refine_ls_goodness_of_fit_ref 1.020
_refine_ls_hydrogen_treatment mixed
_refine_ls_matrix_type full
_refine_ls_number_parameters 227
_refine_ls_number_reflns 2961
_refine_ls_number_restraints 1
_refine_ls_restrained_S_all 1.020
_refine_ls_R_factor_all 0.1239
_refine_ls_R_factor_gt 0.0801
_refine_ls_shift/su_max 0.000
_refine_ls_shift/su_mean 0.000
_refine_ls_structure_factor_coef Fsqd
_refine_ls_weighting_details 'calc w=1/[\s^2^(Fo^2^)+(0.1150P)^2^+0.3000P] where P=(Fo^2^+2Fc^2^)/3'
_refine_ls_weighting_scheme calc
_refine_ls_wR_factor_gt 0.1945
_refine_ls_wR_factor_ref 0.2399
_reflns_number_gt 1756
_reflns_number_total 2961
_reflns_threshold_expression >2sigma(I)
_cod_data_source_file ao0c00479_si_002.cif
_cod_data_source_block exp_21
_cod_database_code 4517535
_reflns_odcompleteness_completeness 99.51
_reflns_odcompleteness_iscentric 1
_reflns_odcompleteness_theta 28.22
_oxdiff_exptl_absorpt_empirical_details
;
Empirical correction (ABSPACK) includes:
- Absorption correction using spherical harmonics
- Frame scaling
;
_oxdiff_exptl_absorpt_empirical_full_max 1.299
_oxdiff_exptl_absorpt_empirical_full_min 0.743

loop_
_space_group_symop_id
_space_group_symop_operation_xyz
1 'x, y, z'
2 'x+1/2, y+1/2, -z+1/2'
3 '-x+1/2, y, z+1/2'
4 '-x, y+1/2, -z'

loop_
_atom_site_label
_atom_site_type_symbol
_atom_site_fract_x
_atom_site_fract_y
_atom_site_fract_z
_atom_site_U_iso_or_equiv
_atom_site_adp_type
_atom_site_occupancy
_atom_site_symmetry_multiplicity
_atom_site_calc_flag
_atom_site_refinement_flags
_atom_site_disorder_assembly
_atom_site_disorder_group
F2 F -0.5930(8) -0.4239(3) -0.16257(17) 0.0664(9) Uani 0.85 1 d P A 2
N1 N -0.3592(10) -0.4977(3) -0.4174(2) 0.0604(11) Uani 1 1 d . C .
C18 C -0.2825(10) -0.5248(3) -0.2286(2) 0.0475(10) Uani 1 1 d . . .
C13 C -0.0645(10) -0.5991(3) -0.2270(2) 0.0484(10) Uani 1 1 d . C .
C8 C 0.0405(12) -0.6499(4) -0.4140(3) 0.0565(12) Uani 1 1 d . . .
H8 H -0.0320 -0.6271 -0.4550 0.068 Uiso 0.85 1 calc PR B 2
N3 N -0.8841(10) -0.3214(4) -0.3678(3) 0.0728(12) Uani 1 1 d . . .
O1 O -0.8935(10) -0.3184(4) -0.4388(2) 0.0847(12) Uani 1 1 d . . .
C2 C -0.5684(11) -0.4265(3) -0.4167(3) 0.0543(11) Uani 1 1 d . . .
N4 N -0.5990(9) -0.4179(3) -0.2923(2) 0.0560(10) Uani 1 1 d . . .
C12 C 0.0450(9) -0.6418(3) -0.2905(2) 0.0444(9) Uani 1 1 d . . .
C3 C -0.6825(10) -0.3872(4) -0.3543(3) 0.0558(11) Uani 1 1 d . C .
C6 C -0.2778(11) -0.5290(3) -0.3570(2) 0.0484(10) Uani 1 1 d . . .
C9 C 0.2413(11) -0.7228(4) -0.4133(3) 0.0614(13) Uani 1 1 d . C .
H9 H 0.3024 -0.7516 -0.4535 0.074 Uiso 1 1 calc R . .
C17 C -0.3827(11) -0.4900(3) -0.1661(3) 0.0543(11) Uani 1 1 d . C 1
H17 H -0.5309 -0.4434 -0.1660 0.065 Uiso 0.15 1 calc PR C 1
C10 C 0.3534(12) -0.7537(4) -0.3518(3) 0.0613(13) Uani 1 1 d . . .
H10 H 0.4978 -0.8016 -0.3512 0.074 Uiso 0.85 1 calc PR C 2
C14 C 0.0415(12) -0.6317(4) -0.1648(3) 0.0631(13) Uani 1 1 d . . .
H14 H 0.1805 -0.6813 -0.1637 0.076 Uiso 1 1 calc R C 1
C7 C -0.0590(10) -0.6082(3) -0.3531(2) 0.0455(9) Uani 1 1 d . C .
C5 C -0.3950(10) -0.4870(3) -0.2930(3) 0.0507(11) Uani 1 1 d . C .
C11 C 0.2571(11) -0.7154(3) -0.2913(3) 0.0576(12) Uani 1 1 d . C .
H11 H 0.3336 -0.7386 -0.2507 0.069 Uiso 1 1 calc R . .
N2 N -0.6970(11) -0.3829(4) -0.4674(2) 0.0748(13) Uani 1 1 d . . .
F1 F 0.0567(12) -0.6266(4) -0.0491(2) 0.1019(15) Uani 0.85 1 d P D 2
C16 C -0.2733(12) -0.5214(4) -0.1043(2) 0.0640(14) Uani 1 1 d . . .
H16 H -0.3426 -0.4962 -0.0637 0.077 Uiso 1 1 calc R C 1
C15 C -0.0547(13) -0.5924(4) -0.1059(3) 0.0665(14) Uani 1 1 d . C 1
H15 H 0.0278 -0.6135 -0.0654 0.080 Uiso 0.15 1 calc PR C 1
F4 F -0.063(4) -0.6199(14) -0.4682(7) 0.057(4) Uani 0.15 1 d P E 1
F3 F 0.560(4) -0.8294(16) -0.3421(12) 0.081(6) Uani 0.15 1 d P C 1

loop_
_atom_site_aniso_label
_atom_site_aniso_U_11
_atom_site_aniso_U_22
_atom_site_aniso_U_33
_atom_site_aniso_U_23
_atom_site_aniso_U_13
_atom_site_aniso_U_12
F2 0.061(2) 0.070(2) 0.068(2) -0.0107(17) 0.0093(17) 0.0039(18)
N1 0.048(2) 0.072(3) 0.062(3) 0.0050(18) -0.0022(19) 0.0032(19)
C18 0.032(2) 0.054(2) 0.057(2) -0.0028(19) -0.0007(18) -0.0081(19)
C13 0.040(2) 0.052(2) 0.053(2) 0.0017(18) -0.0028(19) -0.0155(18)
C8 0.052(3) 0.065(3) 0.053(3) -0.004(2) 0.002(2) -0.008(2)
N3 0.053(2) 0.067(3) 0.098(3) 0.003(3) 0.003(3) 0.002(2)
O1 0.077(3) 0.082(2) 0.095(3) 0.020(2) -0.018(2) 0.009(2)
C2 0.046(3) 0.053(2) 0.064(3) 0.006(2) -0.003(2) 0.002(2)
N4 0.049(2) 0.060(2) 0.059(2) -0.0034(17) -0.0013(18) -0.0010(18)
C12 0.037(2) 0.049(2) 0.048(2) 0.0022(17) -0.0007(17) -0.0093(19)
C3 0.040(2) 0.057(3) 0.070(3) 0.010(2) -0.001(2) -0.008(2)
C6 0.043(2) 0.051(2) 0.051(2) 0.0013(18) -0.0049(19) -0.0068(19)
C9 0.051(3) 0.061(3) 0.073(3) -0.006(2) 0.014(2) 0.001(2)
C17 0.048(3) 0.056(3) 0.060(3) -0.003(2) -0.003(2) -0.013(2)
C10 0.049(3) 0.056(3) 0.079(3) 0.000(2) 0.002(3) -0.003(2)
C14 0.049(3) 0.077(3) 0.063(3) 0.010(3) -0.006(2) -0.018(3)
C7 0.032(2) 0.051(2) 0.053(2) -0.0039(17) 0.0007(17) -0.0016(17)
C5 0.040(2) 0.047(2) 0.065(3) -0.0017(18) -0.001(2) -0.009(2)
C11 0.049(3) 0.051(3) 0.073(3) 0.008(2) -0.008(2) -0.004(2)
N2 0.070(3) 0.080(3) 0.074(3) 0.017(2) -0.003(2) 0.005(3)
F1 0.103(3) 0.146(4) 0.056(2) 0.026(2) -0.018(2) -0.001(3)
C16 0.063(3) 0.087(4) 0.042(2) -0.001(2) -0.001(2) -0.021(3)
C15 0.063(3) 0.087(4) 0.049(3) 0.007(2) -0.006(2) -0.011(3)
F4 0.039(8) 0.112(14) 0.020(6) 0.003(7) -0.008(6) 0.016(9)
F3 0.050(11) 0.077(13) 0.118(18) 0.025(12) 0.008(11) -0.014(10)

loop_
_atom_type_symbol
_atom_type_description
_atom_type_scat_dispersion_real
_atom_type_scat_dispersion_imag
_atom_type_scat_source
C C 0.0033 0.0016 'International Tables Vol C Tables 4.2.6.8 and 6.1.1.4'
H H 0.0000 0.0000 'International Tables Vol C Tables 4.2.6.8 and 6.1.1.4'
F F 0.0171 0.0103 'International Tables Vol C Tables 4.2.6.8 and 6.1.1.4'
N N 0.0061 0.0033 'International Tables Vol C Tables 4.2.6.8 and 6.1.1.4'
O O 0.0106 0.0060 'International Tables Vol C Tables 4.2.6.8 and 6.1.1.4'

loop_
_geom_angle_atom_site_label_1
_geom_angle_atom_site_label_2
_geom_angle_atom_site_label_3
_geom_angle
_geom_angle_site_symmetry_1
_geom_angle_site_symmetry_3
_geom_angle_publ_flag
C6 N1 C2 114.8(5) . . ?
C13 C18 C5 121.1(4) . . ?
C17 C18 C13 116.9(4) . . ?
C17 C18 C5 122.1(4) . . ?
C18 C13 C12 120.2(4) . . ?
C14 C13 C18 119.4(5) . . ?
C14 C13 C12 120.4(4) . . ?
C9 C8 H8 119.6 . . ?
C9 C8 C7 120.7(5) . . ?
C7 C8 H8 119.6 . . ?
F4 C8 H8 1.5 . . ?
F4 C8 C9 120.5(9) . . ?
F4 C8 C7 118.8(9) . . ?
C3 N3 O1 104.2(4) . . ?
N2 O1 N3 111.8(4) . . ?
N1 C2 C3 121.9(4) . . ?
N2 C2 N1 129.3(5) . . ?
N2 C2 C3 108.8(4) . . ?
C5 N4 C3 114.3(4) . . ?
C7 C12 C13 120.4(4) . . ?
C11 C12 C13 122.1(4) . . ?
C11 C12 C7 117.5(4) . . ?
N3 C3 C2 109.5(4) . . ?
N3 C3 N4 126.6(5) . . ?
N4 C3 C2 123.8(4) . . ?
N1 C6 C7 118.4(4) . . ?
N1 C6 C5 122.7(4) . . ?
C7 C6 C5 118.9(4) . . ?
C8 C9 H9 120.6 . . ?
C8 C9 C10 118.8(5) . . ?
C10 C9 H9 120.6 . . ?
C18 C17 H17 118.2 . . ?
C16 C17 C18 123.7(5) . . ?
C16 C17 H17 118.2 . . ?
C9 C10 H10 119.1 . . ?
C9 C10 F3 126.0(11) . . ?
C11 C10 C9 121.9(5) . . ?
C11 C10 H10 119.1 . . ?
C11 C10 F3 112.1(11) . . ?
F3 C10 H10 7.7 . . ?
C13 C14 H14 119.4 . . ?
C15 C14 C13 121.1(6) . . ?
C15 C14 H14 119.4 . . ?
C8 C7 C6 118.3(4) . . ?
C12 C7 C8 120.7(4) . . ?
C12 C7 C6 121.0(4) . . ?
C18 C5 C6 118.3(4) . . ?
N4 C5 C18 119.2(4) . . ?
N4 C5 C6 122.5(4) . . ?
C12 C11 H11 119.8 . . ?
C10 C11 C12 120.4(5) . . ?
C10 C11 H11 119.8 . . ?
C2 N2 O1 105.7(4) . . ?
C17 C16 H16 121.5 . . ?
C17 C16 C15 117.0(5) . . ?
C15 C16 H16 121.5 . . ?
C14 C15 C16 121.9(5) . . ?
C14 C15 H15 119.0 . . ?
C16 C15 H15 119.0 . . ?

loop_
_geom_bond_atom_site_label_1
_geom_bond_atom_site_label_2
_geom_bond_distance
_geom_bond_site_symmetry_2
_geom_bond_publ_flag
N1 C2 1.365(6) . ?
N1 C6 1.323(6) . ?
C18 C13 1.424(6) . ?
C18 C17 1.400(7) . ?
C18 C5 1.466(7) . ?
C13 C12 1.473(6) . ?
C13 C14 1.393(7) . ?
C8 H8 0.9300 . ?
C8 C9 1.358(7) . ?
C8 C7 1.407(6) . ?
C8 F4 1.240(15) . ?
N3 O1 1.405(7) . ?
N3 C3 1.315(7) . ?
O1 N2 1.379(7) . ?
C2 C3 1.444(7) . ?
C2 N2 1.306(6) . ?
N4 C3 1.350(6) . ?
N4 C5 1.328(6) . ?
C12 C7 1.402(6) . ?
C12 C11 1.398(7) . ?
C6 C7 1.478(6) . ?
C6 C5 1.489(7) . ?
C9 H9 0.9300 . ?
C9 C10 1.384(8) . ?
C17 H17 0.9300 . ?
C17 C16 1.386(7) . ?
C10 H10 0.9300 . ?
C10 C11 1.379(8) . ?
C10 F3 1.42(2) . ?
C14 H14 0.9300 . ?
C14 C15 1.357(8) . ?
C11 H11 0.9300 . ?
C16 H16 0.9300 . ?
C16 C15 1.393(8) . ?
C15 H15 0.9300 . ?

loop_
_geom_torsion_atom_site_label_1
_geom_torsion_atom_site_label_2
_geom_torsion_atom_site_label_3
_geom_torsion_atom_site_label_4
_geom_torsion
_geom_torsion_site_symmetry_1
_geom_torsion_site_symmetry_2
_geom_torsion_site_symmetry_3
_geom_torsion_site_symmetry_4
_geom_torsion_publ_flag
N1 C2 C3 N3 -178.8(5) . . . . ?
N1 C2 C3 N4 -1.4(8) . . . . ?
N1 C2 N2 O1 179.0(5) . . . . ?
N1 C6 C7 C8 -3.2(6) . . . . ?
N1 C6 C7 C12 177.4(4) . . . . ?
N1 C6 C5 C18 -177.9(4) . . . . ?
N1 C6 C5 N4 3.0(7) . . . . ?
C18 C13 C12 C7 1.5(5) . . . . ?
C18 C13 C12 C11 -179.5(4) . . . . ?
C18 C13 C14 C15 -1.4(7) . . . . ?
C18 C17 C16 C15 -1.0(7) . . . . ?
C13 C18 C17 C16 2.6(6) . . . . ?
C13 C18 C5 N4 179.7(4) . . . . ?
C13 C18 C5 C6 0.6(6) . . . . ?
C13 C12 C7 C8 -178.8(4) . . . . ?
C13 C12 C7 C6 0.5(6) . . . . ?
C13 C12 C11 C10 179.8(4) . . . . ?
C13 C14 C15 C16 3.2(8) . . . . ?
C8 C9 C10 C11 2.9(8) . . . . ?
C8 C9 C10 F3 179.0(10) . . . . ?
N3 O1 N2 C2 0.7(6) . . . . ?
O1 N3 C3 C2 -0.8(5) . . . . ?
O1 N3 C3 N4 -178.1(5) . . . . ?
C2 N1 C6 C7 178.1(4) . . . . ?
C2 N1 C6 C5 -2.6(7) . . . . ?
C12 C13 C14 C15 179.3(4) . . . . ?
C3 N3 O1 N2 0.1(5) . . . . ?
C3 C2 N2 O1 -1.2(6) . . . . ?
C3 N4 C5 C18 178.8(4) . . . . ?
C3 N4 C5 C6 -2.1(6) . . . . ?
C6 N1 C2 C3 1.9(7) . . . . ?
C6 N1 C2 N2 -178.3(5) . . . . ?
C9 C8 C7 C12 -0.6(7) . . . . ?
C9 C8 C7 C6 -180.0(4) . . . . ?
C9 C10 C11 C12 -1.4(7) . . . . ?
C17 C18 C13 C12 177.9(4) . . . . ?
C17 C18 C13 C14 -1.4(6) . . . . ?
C17 C18 C5 N4 -0.2(6) . . . . ?
C17 C18 C5 C6 -179.4(4) . . . . ?
C17 C16 C15 C14 -2.0(8) . . . . ?
C14 C13 C12 C7 -179.2(4) . . . . ?
C14 C13 C12 C11 -0.2(6) . . . . ?
C7 C8 C9 C10 -1.9(7) . . . . ?
C7 C12 C11 C10 -1.1(7) . . . . ?
C7 C6 C5 C18 1.4(6) . . . . ?
C7 C6 C5 N4 -177.7(4) . . . . ?
C5 C18 C13 C12 -2.1(5) . . . . ?
C5 C18 C13 C14 178.7(4) . . . . ?
C5 C18 C17 C16 -177.4(4) . . . . ?
C5 N4 C3 N3 178.4(5) . . . . ?
C5 N4 C3 C2 1.4(7) . . . . ?
C5 C6 C7 C8 177.5(4) . . . . ?
C5 C6 C7 C12 -2.0(6) . . . . ?
C11 C12 C7 C8 2.1(6) . . . . ?
C11 C12 C7 C6 -178.5(4) . . . . ?
N2 C2 C3 N3 1.3(6) . . . . ?
N2 C2 C3 N4 178.7(4) . . . . ?
F4 C8 C9 C10 179.5(11) . . . . ?
F4 C8 C7 C12 178.0(11) . . . . ?
F4 C8 C7 C6 -1.4(12) . . . . ?
F3 C10 C11 C12 -177.9(9) . . . . ?
